data_7015882
loop_
_publ_author_name
'Linti, Gerald'
'Zessin, Thomas'

_publ_section_title
;
 Synthesis, structure and reactions of an amidinate stabilised
 trigallane.
;
_journal_issue 20
_journal_name_full 'Dalton transactions (Cambridge, England : 2003)'
_journal_page_first 5591
_journal_page_last 5598
_journal_paper_doi 10.1039/c1dt10209e
_journal_volume 40
_journal_year 2011
_chemical_formula_moiety 'C51 H93 Ga3 I2 N6, C6 H14'
_chemical_formula_sum 'C57 H107 Ga3 I2 N6'
_chemical_formula_weight 1339.45
_chemical_name_common
;
bis-(N,N'-dicyclohexylneopentylamidinato-iodo-gallium(ii))-
N,N' -dicyclohexylneopentylamidinato-gallium(i) n-hexane solvate
;
_chemical_name_systematic
;
bis-(N,N'-dicyclohexylneopentylamidinato-iodo-gallium(II))-N,N'
-dicyclohexylneopentylamidinato-gallium(I) n-hexane solvate
;
_chemical_temperature_decomposition 603
_space_group_IT_number 2
_symmetry_cell_setting triclinic
_symmetry_Int_Tables_number 2
_symmetry_space_group_name_Hall '-P 1'
_symmetry_space_group_name_H-M 'P -1'
_atom_sites_solution_hydrogens geom
_atom_sites_solution_primary direct
_atom_sites_solution_secondary difmap
_audit_creation_method SHELXL-97
_cell_angle_alpha 83.48(3)
_cell_angle_beta 83.11(3)
_cell_angle_gamma 64.33(3)
_cell_formula_units_Z 2
_cell_length_a 12.831(3)
_cell_length_b 13.914(3)
_cell_length_c 20.005(4)
_cell_measurement_temperature 200(2)
_cell_volume 3188.2(14)
_computing_structure_refinement 'SHELXL-97 (Sheldrick, 1997)'
_computing_structure_solution 'SHELXS-97 (Sheldrick, 1990)'
_diffrn_ambient_temperature 200(2)
_diffrn_measured_fraction_theta_full 0.924
_diffrn_measured_fraction_theta_max 0.924
_diffrn_radiation_monochromator graphite
_diffrn_radiation_probe x-ray
_diffrn_radiation_type MoK\a
_diffrn_radiation_wavelength 0.71073
_diffrn_reflns_av_R_equivalents 0.1203
_diffrn_reflns_av_sigmaI/netI 0.2354
_diffrn_reflns_limit_h_max 15
_diffrn_reflns_limit_h_min -15
_diffrn_reflns_limit_k_max 17
_diffrn_reflns_limit_k_min -17
_diffrn_reflns_limit_l_max 24
_diffrn_reflns_limit_l_min -24
_diffrn_reflns_number 25396
_diffrn_reflns_theta_full 26.06
_diffrn_reflns_theta_max 26.06
_diffrn_reflns_theta_min 1.63
_diffrn_source 'fine-focus sealed tube'
_exptl_absorpt_coefficient_mu 2.264
_exptl_absorpt_correction_T_max 0.8348
_exptl_absorpt_correction_T_min 0.5944
_exptl_absorpt_correction_type numerical
_exptl_crystal_colour colourless
_exptl_crystal_density_diffrn 1.395
_exptl_crystal_density_method 'not measured'
_exptl_crystal_description plates
_exptl_crystal_F_000 1380
_exptl_crystal_recrystallization_method 'from n-hexane'
_exptl_crystal_size_max 0.227
_exptl_crystal_size_mid 0.193
_exptl_crystal_size_min 0.071
_refine_diff_density_max 0.959
_refine_diff_density_min -1.131
_refine_diff_density_rms 0.129
_refine_ls_extinction_method none
_refine_ls_goodness_of_fit_ref 0.756
_refine_ls_hydrogen_treatment constr
_refine_ls_matrix_type full
_refine_ls_number_parameters 578
_refine_ls_number_reflns 11664
_refine_ls_number_restraints 0
_refine_ls_restrained_S_all 0.756
_refine_ls_R_factor_all 0.1554
_refine_ls_R_factor_gt 0.0558
_refine_ls_shift/su_max 0.001
_refine_ls_shift/su_mean 0.000
_refine_ls_structure_factor_coef Fsqd
_refine_ls_weighting_details 'calc w=1/[\s^2^(Fo^2^)+(0.0550P)^2^+0.0000P] where P=(Fo^2^+2Fc^2^)/3'
_refine_ls_weighting_scheme calc
_refine_ls_wR_factor_gt 0.1193
_refine_ls_wR_factor_ref 0.1416
_reflns_number_gt 4596
_reflns_number_total 11664
_reflns_threshold_expression >2sigma(I)
_cod_data_source_file c1dt10209e.txt
_cod_data_source_block 3a
_cod_depositor_comments
;
The following automatic conversions were performed:
'_exptl_absorpt_correction_type' value 'Numerical' changed to 'numerical'
according to '/home/saulius/struct/CIF-dictionaries/cif_core.dic'
dictionary named 'cif_core.dic' version 2.4.1 from 2010-06-29.

Automatic conversion script
Id: cif_fix_enum 1555 2011-01-17 13:19:09Z saulius 

The following automatic conversions were performed:

'_chemical_melting_point' tag was changed to
'_chemical_temperature_decomposition' since the value had been '603
(dec)'. The value '603 (dec)' was changed to '603'.

Automatic conversion script
Id: cif_fix_values 1569 2011-02-09 13:29:24Z adriana 
;
_cod_original_cell_volume 3188.5(11)
_cod_database_code 7015882

loop_
_symmetry_equiv_pos_as_xyz
'x, y, z'
'-x, -y, -z'

loop_
_atom_site_label
_atom_site_type_symbol
_atom_site_fract_x
_atom_site_fract_y
_atom_site_fract_z
_atom_site_U_iso_or_equiv
_atom_site_adp_type
_atom_site_occupancy
_atom_site_symmetry_multiplicity
_atom_site_calc_flag
_atom_site_refinement_flags
_atom_site_disorder_assembly
_atom_site_disorder_group
I1 I 1.10019(5) -0.23674(5) -0.33489(3) 0.08067(19) Uani 1 1 d . . .
I2 I 1.20130(4) 0.07653(4) -0.11488(2) 0.04875(13) Uani 1 1 d . . .
Ga1 Ga 1.22528(7) -0.13157(6) -0.33760(3) 0.0433(2) Uani 1 1 d . A .
Ga2 Ga 1.34484(6) -0.17661(5) -0.24320(3) 0.02927(17) Uani 1 1 d . . .
Ga3 Ga 1.27182(5) -0.12461(5) -0.12924(3) 0.02740(17) Uani 1 1 d . . .
N1 N 1.2774(5) -0.1098(4) -0.4326(2) 0.057(2) Uani 1 1 d . . .
N2 N 1.1369(6) 0.0141(5) -0.3782(2) 0.066(2) Uani 1 1 d . . .
N3 N 1.4759(4) -0.3178(4) -0.2474(2) 0.0371(14) Uani 1 1 d . . .
N4 N 1.4963(4) -0.1766(4) -0.2703(2) 0.0352(14) Uani 1 1 d . . .
N5 N 1.3427(4) -0.2059(4) -0.0463(2) 0.0285(13) Uani 1 1 d . . .
N6 N 1.1694(4) -0.1745(4) -0.0689(2) 0.0288(12) Uani 1 1 d . . .
C1 C 1.2086(8) -0.0103(6) -0.4370(3) 0.068(3) Uani 1 1 d . A .
C2 C 1.2075(10) 0.0672(7) -0.4986(4) 0.110(5) Uani 1 1 d . . .
C3 C 1.1121(12) 0.1807(7) -0.4938(4) 0.183(7) Uani 1 1 d . A .
H3A H 1.1256 0.2144 -0.4574 0.274 Uiso 1 1 calc R . .
H3B H 1.0366 0.1781 -0.4844 0.274 Uiso 1 1 calc R . .
H3C H 1.1128 0.2223 -0.5367 0.274 Uiso 1 1 calc R . .
C4 C 1.3252(10) 0.0713(7) -0.5093(4) 0.123(4) Uani 1 1 d . A .
H4A H 1.3384 0.0989 -0.4698 0.185 Uiso 1 1 calc R . .
H4B H 1.3266 0.1184 -0.5494 0.185 Uiso 1 1 calc R . .
H4C H 1.3863 -0.0008 -0.5157 0.185 Uiso 1 1 calc R . .
C5 C 1.1818(9) 0.0253(8) -0.5604(4) 0.117(5) Uani 1 1 d . A .
H5A H 1.1836 0.0717 -0.6008 0.176 Uiso 1 1 calc R . .
H5B H 1.1049 0.0253 -0.5524 0.176 Uiso 1 1 calc R . .
H5C H 1.2406 -0.0477 -0.5671 0.176 Uiso 1 1 calc R . .
C6 C 1.3692(7) -0.1776(6) -0.4799(3) 0.069(3) Uani 1 1 d . . .
H6A H 1.3760 -0.1318 -0.5210 0.083 Uiso 1 1 calc R . .
C7 C 1.4853(8) -0.2312(7) -0.4503(3) 0.083(3) Uani 1 1 d . . .
H7A H 1.5096 -0.1765 -0.4398 0.099 Uiso 1 1 calc R . .
H7B H 1.4794 -0.2735 -0.4080 0.099 Uiso 1 1 calc R . .
C8 C 1.5732(8) -0.3033(7) -0.5007(4) 0.090(4) Uani 1 1 d . . .
H8A H 1.5837 -0.2587 -0.5408 0.107 Uiso 1 1 calc R . .
H8B H 1.6486 -0.3402 -0.4804 0.107 Uiso 1 1 calc R . .
C9 C 1.5421(10) -0.3845(7) -0.5229(5) 0.123(5) Uani 1 1 d . . .
H9A H 1.5406 -0.4353 -0.4843 0.147 Uiso 1 1 calc R . .
H9B H 1.6008 -0.4252 -0.5581 0.147 Uiso 1 1 calc R . .
C10 C 1.4221(8) -0.3292(6) -0.5511(4) 0.085(3) Uani 1 1 d . . .
H10A H 1.4263 -0.2842 -0.5925 0.102 Uiso 1 1 calc R . .
H10B H 1.3995 -0.3840 -0.5635 0.102 Uiso 1 1 calc R . .
C11 C 1.3326(8) -0.2616(6) -0.5012(4) 0.081(3) Uani 1 1 d . . .
H11A H 1.3237 -0.3069 -0.4611 0.097 Uiso 1 1 calc R . .
H11B H 1.2571 -0.2249 -0.5213 0.097 Uiso 1 1 calc R . .
C12A C 1.0320(9) 0.1014(9) -0.3553(6) 0.022(3) Uiso 0.490(5) 1 d P A 1
H12A H 0.9870 0.1426 -0.3946 0.027 Uiso 0.490(5) 1 calc PR A 1
C13A C 1.0863(11) 0.1670(10) -0.3267(7) 0.047(4) Uiso 0.490(5) 1 d P A 1
H13A H 1.1330 0.1249 -0.2889 0.056 Uiso 0.490(5) 1 calc PR A 1
H13B H 1.1380 0.1833 -0.3623 0.056 Uiso 0.490(5) 1 calc PR A 1
C14A C 0.9887(16) 0.2719(15) -0.3018(10) 0.091(6) Uiso 0.490(5) 1 d P A 1
H14A H 1.0229 0.3130 -0.2825 0.110 Uiso 0.490(5) 1 calc PR A 1
H14B H 0.9453 0.3158 -0.3403 0.110 Uiso 0.490(5) 1 calc PR A 1
C15A C 0.9121(11) 0.2503(10) -0.2524(6) 0.041(4) Uiso 0.490(5) 1 d P A 1
H15A H 0.8511 0.3195 -0.2379 0.049 Uiso 0.490(5) 1 calc PR A 1
H15C H 0.9559 0.2124 -0.2127 0.049 Uiso 0.490(5) 1 calc PR A 1
C16A C 0.8418(11) 0.1735(11) -0.2752(7) 0.042(4) Uiso 0.490(5) 1 d P A 1
H16A H 0.7998 0.1523 -0.2358 0.050 Uiso 0.490(5) 1 calc PR A 1
H16B H 0.7884 0.2112 -0.3110 0.050 Uiso 0.490(5) 1 calc PR A 1
C17A C 0.9551(12) 0.0749(11) -0.3019(7) 0.055(4) Uiso 0.490(5) 1 d P A 1
H17A H 1.0011 0.0368 -0.2630 0.066 Uiso 0.490(5) 1 calc PR A 1
H17B H 0.9308 0.0249 -0.3197 0.066 Uiso 0.490(5) 1 calc PR A 1
C12B C 1.0541(11) 0.1182(11) -0.3556(6) 0.034(4) Uiso 0.510(5) 1 d P A 2
H12B H 1.0714 0.1788 -0.3769 0.041 Uiso 0.510(5) 1 calc PR A 2
C13B C 1.0492(11) 0.1100(10) -0.2807(6) 0.043(4) Uiso 0.510(5) 1 d P A 2
H13C H 1.0584 0.0373 -0.2637 0.052 Uiso 0.510(5) 1 calc PR A 2
H13D H 1.1146 0.1206 -0.2664 0.052 Uiso 0.510(5) 1 calc PR A 2
C14B C 0.9388(13) 0.1896(13) -0.2501(8) 0.068(5) Uiso 0.510(5) 1 d P A 2
H14C H 0.9314 0.1647 -0.2021 0.081 Uiso 0.510(5) 1 calc PR A 2
H14D H 0.9472 0.2571 -0.2505 0.081 Uiso 0.510(5) 1 calc PR A 2
C15B C 0.8411(13) 0.2130(13) -0.2748(8) 0.058(5) Uiso 0.510(5) 1 d P A 2
H15B H 0.7879 0.2865 -0.2629 0.070 Uiso 0.510(5) 1 calc PR A 2
H15D H 0.8085 0.1650 -0.2503 0.070 Uiso 0.510(5) 1 calc PR A 2
C16B C 0.8341(13) 0.2083(12) -0.3522(7) 0.068(5) Uiso 0.510(5) 1 d P A 2
H16C H 0.7658 0.1961 -0.3592 0.082 Uiso 0.510(5) 1 calc PR A 2
H16D H 0.8259 0.2769 -0.3767 0.082 Uiso 0.510(5) 1 calc PR A 2
C17B C 0.9428(11) 0.1188(11) -0.3787(7) 0.050(4) Uiso 0.510(5) 1 d P A 2
H17C H 0.9468 0.1250 -0.4286 0.060 Uiso 0.510(5) 1 calc PR A 2
H17D H 0.9396 0.0500 -0.3631 0.060 Uiso 0.510(5) 1 calc PR A 2
C18 C 1.5562(5) -0.2807(5) -0.2660(3) 0.0349(18) Uani 1 1 d . . .
C19 C 1.6848(6) -0.3484(5) -0.2770(3) 0.047(2) Uani 1 1 d . . .
C20 C 1.7358(6) -0.4072(7) -0.2118(4) 0.076(3) Uani 1 1 d . . .
H20A H 1.7228 -0.3553 -0.1788 0.114 Uiso 1 1 calc R . .
H20B H 1.8193 -0.4503 -0.2205 0.114 Uiso 1 1 calc R . .
H20C H 1.6983 -0.4539 -0.1938 0.114 Uiso 1 1 calc R . .
C21 C 1.7553(7) -0.2911(7) -0.3094(5) 0.111(4) Uani 1 1 d . . .
H21A H 1.7446 -0.2333 -0.2817 0.166 Uiso 1 1 calc R . .
H21B H 1.7300 -0.2612 -0.3544 0.166 Uiso 1 1 calc R . .
H21C H 1.8374 -0.3414 -0.3131 0.166 Uiso 1 1 calc R . .
C22 C 1.7102(7) -0.4378(7) -0.3258(4) 0.075(3) Uani 1 1 d . . .
H22A H 1.6787 -0.4048 -0.3692 0.112 Uiso 1 1 calc R . .
H22B H 1.6736 -0.4844 -0.3059 0.112 Uiso 1 1 calc R . .
H22C H 1.7941 -0.4801 -0.3329 0.112 Uiso 1 1 calc R . .
C23 C 1.4863(5) -0.4267(5) -0.2343(3) 0.0367(18) Uani 1 1 d . . .
H23A H 1.5683 -0.4769 -0.2261 0.044 Uiso 1 1 calc R . .
C24 C 1.4061(6) -0.4292(5) -0.1718(3) 0.0481(19) Uani 1 1 d . . .
H24A H 1.4317 -0.4099 -0.1327 0.058 Uiso 1 1 calc R . .
H24B H 1.3264 -0.3749 -0.1792 0.058 Uiso 1 1 calc R . .
C25 C 1.4042(6) -0.5361(5) -0.1558(3) 0.062(2) Uani 1 1 d . . .
H25A H 1.4821 -0.5893 -0.1438 0.074 Uiso 1 1 calc R . .
H25B H 1.3486 -0.5322 -0.1161 0.074 Uiso 1 1 calc R . .
C26 C 1.3705(6) -0.5718(5) -0.2135(3) 0.056(2) Uani 1 1 d . . .
H26A H 1.2892 -0.5234 -0.2221 0.067 Uiso 1 1 calc R . .
H26B H 1.3752 -0.6446 -0.2019 0.067 Uiso 1 1 calc R . .
C27 C 1.4479(7) -0.5725(6) -0.2759(3) 0.066(2) Uani 1 1 d . . .
H27A H 1.4207 -0.5922 -0.3142 0.079 Uiso 1 1 calc R . .
H27B H 1.5280 -0.6265 -0.2691 0.079 Uiso 1 1 calc R . .
C28 C 1.4475(7) -0.4617(5) -0.2924(3) 0.057(2) Uani 1 1 d . . .
H28A H 1.4999 -0.4638 -0.3333 0.069 Uiso 1 1 calc R . .
H28B H 1.3682 -0.4088 -0.3022 0.069 Uiso 1 1 calc R . .
C29 C 1.5294(5) -0.0857(4) -0.2841(3) 0.0327(17) Uani 1 1 d . . .
H29A H 1.5988 -0.1072 -0.3175 0.039 Uiso 1 1 calc R . .
C30 C 1.5606(5) -0.0566(5) -0.2211(3) 0.0431(19) Uani 1 1 d . . .
H30A H 1.4947 -0.0398 -0.1862 0.052 Uiso 1 1 calc R . .
H30B H 1.6281 -0.1185 -0.2031 0.052 Uiso 1 1 calc R . .
C31 C 1.5895(6) 0.0385(5) -0.2354(4) 0.063(2) Uani 1 1 d . . .
H31A H 1.6062 0.0573 -0.1929 0.076 Uiso 1 1 calc R . .
H31B H 1.6599 0.0195 -0.2670 0.076 Uiso 1 1 calc R . .
C32 C 1.4924(7) 0.1318(6) -0.2651(4) 0.067(2) Uani 1 1 d . . .
H32A H 1.5158 0.1910 -0.2770 0.080 Uiso 1 1 calc R . .
H32B H 1.4249 0.1563 -0.2313 0.080 Uiso 1 1 calc R . .
C33 C 1.4570(6) 0.1040(5) -0.3287(4) 0.058(2) Uani 1 1 d . . .
H33A H 1.3865 0.1651 -0.3443 0.070 Uiso 1 1 calc R . .
H33B H 1.5200 0.0909 -0.3652 0.070 Uiso 1 1 calc R . .
C34 C 1.4339(5) 0.0076(4) -0.3144(3) 0.0378(18) Uani 1 1 d . . .
H34A H 1.3629 0.0254 -0.2834 0.045 Uiso 1 1 calc R . .
H34B H 1.4188 -0.0121 -0.3571 0.045 Uiso 1 1 calc R . .
C35 C 1.2508(5) -0.2263(4) -0.0248(3) 0.0264(15) Uani 1 1 d . . .
C36 C 1.2462(5) -0.2998(5) 0.0359(3) 0.0362(17) Uani 1 1 d . . .
C37 C 1.2646(6) -0.2571(6) 0.0993(3) 0.052(2) Uani 1 1 d . . .
H37A H 1.3366 -0.2476 0.0918 0.078 Uiso 1 1 calc R . .
H37B H 1.2699 -0.3084 0.1381 0.078 Uiso 1 1 calc R . .
H37C H 1.1991 -0.1884 0.1082 0.078 Uiso 1 1 calc R . .
C38 C 1.3449(6) -0.4102(5) 0.0245(3) 0.047(2) Uani 1 1 d . . .
H38A H 1.3334 -0.4374 -0.0157 0.071 Uiso 1 1 calc R . .
H38B H 1.3455 -0.4593 0.0639 0.071 Uiso 1 1 calc R . .
H38C H 1.4191 -0.4047 0.0182 0.071 Uiso 1 1 calc R . .
C39 C 1.1355(6) -0.3137(6) 0.0524(4) 0.065(2) Uani 1 1 d . . .
H39A H 1.1198 -0.3420 0.0140 0.098 Uiso 1 1 calc R . .
H39B H 1.0711 -0.2444 0.0617 0.098 Uiso 1 1 calc R . .
H39C H 1.1437 -0.3637 0.0922 0.098 Uiso 1 1 calc R . .
C40 C 1.4481(4) -0.2297(4) -0.0151(3) 0.0236(14) Uani 1 1 d . . .
H40A H 1.4604 -0.2890 0.0208 0.028 Uiso 1 1 calc R . .
C41 C 1.4406(5) -0.1322(5) 0.0168(3) 0.0443(19) Uani 1 1 d . . .
H41A H 1.3779 -0.1125 0.0538 0.053 Uiso 1 1 calc R . .
H41B H 1.4208 -0.0711 -0.0174 0.053 Uiso 1 1 calc R . .
C42 C 1.5548(5) -0.1539(6) 0.0448(3) 0.051(2) Uani 1 1 d . . .
H42A H 1.5485 -0.0876 0.0623 0.061 Uiso 1 1 calc R . .
H42B H 1.5695 -0.2088 0.0830 0.061 Uiso 1 1 calc R . .
C43 C 1.6535(5) -0.1910(6) -0.0069(3) 0.055(2) Uani 1 1 d . . .
H43A H 1.7262 -0.2082 0.0140 0.066 Uiso 1 1 calc R . .
H43B H 1.6433 -0.1329 -0.0426 0.066 Uiso 1 1 calc R . .
C44 C 1.6634(5) -0.2884(6) -0.0383(3) 0.049(2) Uani 1 1 d . . .
H44A H 1.6817 -0.3490 -0.0036 0.059 Uiso 1 1 calc R . .
H44B H 1.7274 -0.3086 -0.0744 0.059 Uiso 1 1 calc R . .
C45 C 1.5482(5) -0.2657(5) -0.0682(3) 0.0374(16) Uani 1 1 d . . .
H45A H 1.5336 -0.2095 -0.1056 0.045 Uiso 1 1 calc R . .
H45B H 1.5548 -0.3313 -0.0867 0.045 Uiso 1 1 calc R . .
C46 C 1.0570(5) -0.1731(5) -0.0767(3) 0.0355(17) Uani 1 1 d . . .
H46A H 1.0234 -0.1895 -0.0316 0.043 Uiso 1 1 calc R . .
C47 C 0.9772(5) -0.0611(6) -0.1031(3) 0.049(2) Uani 1 1 d . . .
H47A H 1.0131 -0.0415 -0.1458 0.058 Uiso 1 1 calc R . .
H47B H 0.9666 -0.0093 -0.0699 0.058 Uiso 1 1 calc R . .
C48 C 0.8589(5) -0.0555(6) -0.1152(4) 0.055(2) Uani 1 1 d . . .
H48A H 0.8194 -0.0670 -0.0715 0.066 Uiso 1 1 calc R . .
H48B H 0.8102 0.0167 -0.1349 0.066 Uiso 1 1 calc R . .
C49 C 0.8697(7) -0.1353(6) -0.1606(4) 0.072(3) Uani 1 1 d . . .
H49A H 0.8992 -0.1176 -0.2061 0.086 Uiso 1 1 calc R . .
H49B H 0.7920 -0.1321 -0.1642 0.086 Uiso 1 1 calc R . .
C50 C 0.9476(6) -0.2441(7) -0.1377(5) 0.083(3) Uani 1 1 d . . .
H50A H 0.9585 -0.2932 -0.1728 0.100 Uiso 1 1 calc R . .
H50B H 0.9112 -0.2667 -0.0962 0.100 Uiso 1 1 calc R . .
C51 C 1.0694(5) -0.2536(5) -0.1227(4) 0.053(2) Uani 1 1 d . . .
H51A H 1.1152 -0.3260 -0.1022 0.064 Uiso 1 1 calc R . .
H51B H 1.1120 -0.2437 -0.1656 0.064 Uiso 1 1 calc R . .
C52 C 1.1278(16) 0.4507(15) -0.3565(10) 0.269(10) Uiso 1 1 d . . .
H52A H 1.1668 0.4814 -0.3322 0.403 Uiso 1 1 calc R . .
H52B H 1.1800 0.3760 -0.3642 0.403 Uiso 1 1 calc R . .
H52C H 1.0574 0.4539 -0.3296 0.403 Uiso 1 1 calc R . .
C53 C 1.0916(13) 0.5215(12) -0.4321(8) 0.197(7) Uiso 1 1 d . . .
H53A H 1.0425 0.5965 -0.4215 0.236 Uiso 1 1 calc R . .
H53B H 1.1646 0.5203 -0.4555 0.236 Uiso 1 1 calc R . .
C54 C 1.041(3) 0.502(3) -0.4757(19) 0.47(2) Uiso 1 1 d . . .
H54A H 1.0628 0.4269 -0.4573 0.570 Uiso 1 1 calc R . .
H54B H 1.1036 0.4944 -0.5119 0.570 Uiso 1 1 calc R . .
C55 C 1.0783(13) 0.4188(12) -0.1691(8) 0.196(7) Uiso 1 1 d . . .
H55B H 1.1449 0.3567 -0.1869 0.294 Uiso 1 1 calc R . .
H55C H 1.0794 0.4845 -0.1921 0.294 Uiso 1 1 calc R . .
H55D H 1.0063 0.4148 -0.1768 0.294 Uiso 1 1 calc R . .
C56 C 1.0853(15) 0.4194(14) -0.0914(9) 0.238(8) Uiso 1 1 d . . .
H56A H 1.0940 0.3469 -0.0746 0.285 Uiso 1 1 calc R . .
H56B H 1.1629 0.4176 -0.0895 0.285 Uiso 1 1 calc R . .
C57 C 1.0170(15) 0.4847(14) -0.0340(7) 0.202(7) Uiso 1 1 d . . .
H57A H 1.0194 0.5525 -0.0534 0.243 Uiso 1 1 calc R . .
H57B H 0.9403 0.4925 -0.0447 0.243 Uiso 1 1 calc R . .

loop_
_atom_site_aniso_label
_atom_site_aniso_U_11
_atom_site_aniso_U_22
_atom_site_aniso_U_33
_atom_site_aniso_U_23
_atom_site_aniso_U_13
_atom_site_aniso_U_12
I1 0.0709(3) 0.1120(4) 0.0714(3) -0.0194(3) -0.0204(3) -0.0436(3)
I2 0.0519(3) 0.0421(2) 0.0529(3) -0.0090(2) -0.0104(2) -0.0177(2)
Ga1 0.0540(5) 0.0486(4) 0.0175(3) 0.0003(3) -0.0042(3) -0.0130(4)
Ga2 0.0342(3) 0.0320(3) 0.0200(3) 0.0013(3) 0.0008(3) -0.0141(3)
Ga3 0.0273(3) 0.0380(3) 0.0189(3) 0.0013(3) -0.0026(3) -0.0163(3)
N1 0.079(4) 0.045(3) 0.015(3) -0.003(2) 0.011(3) 0.000(3)
N2 0.084(5) 0.047(4) 0.014(3) 0.008(3) 0.001(3) 0.018(4)
N3 0.040(3) 0.044(3) 0.029(3) 0.006(2) -0.001(2) -0.023(2)
N4 0.028(3) 0.037(3) 0.034(3) 0.001(2) 0.009(2) -0.011(2)
N5 0.023(2) 0.046(3) 0.015(2) 0.002(2) -0.005(2) -0.013(2)
N6 0.021(2) 0.043(3) 0.025(2) 0.005(2) -0.005(2) -0.017(2)
C1 0.088(6) 0.041(4) 0.028(4) -0.001(3) 0.006(4) 0.014(5)
C2 0.171(10) 0.061(6) 0.023(4) 0.011(4) 0.020(5) 0.012(7)
C3 0.284(16) 0.061(6) 0.047(5) 0.038(5) 0.064(7) 0.044(9)
C4 0.268(12) 0.068(5) 0.030(4) 0.015(4) 0.000(6) -0.076(7)
C5 0.118(9) 0.117(8) 0.026(4) 0.020(5) 0.003(5) 0.027(7)
C6 0.113(7) 0.044(4) 0.016(3) -0.002(3) 0.026(4) -0.010(5)
C7 0.095(7) 0.073(6) 0.030(4) 0.004(4) 0.011(4) 0.006(6)
C8 0.099(7) 0.073(6) 0.029(4) -0.003(4) 0.020(4) 0.020(6)
C9 0.179(11) 0.050(6) 0.066(6) -0.014(5) 0.049(7) 0.007(7)
C10 0.124(8) 0.037(4) 0.056(5) -0.024(4) 0.027(5) -0.003(5)
C11 0.118(7) 0.057(5) 0.050(5) -0.010(4) 0.015(5) -0.024(5)
C18 0.035(4) 0.034(3) 0.019(3) 0.004(3) 0.005(3) -0.002(3)
C19 0.054(4) 0.050(4) 0.026(3) 0.004(3) 0.012(3) -0.018(3)
C20 0.044(5) 0.098(6) 0.057(5) 0.012(5) -0.003(4) -0.008(5)
C21 0.056(5) 0.076(6) 0.174(9) 0.012(6) 0.053(6) -0.025(5)
C22 0.051(5) 0.087(6) 0.055(5) -0.009(4) 0.014(4) -0.004(5)
C23 0.039(4) 0.035(3) 0.031(3) -0.005(3) 0.000(3) -0.011(3)
C24 0.087(4) 0.041(3) 0.029(3) -0.001(3) -0.005(3) -0.040(3)
C25 0.124(5) 0.051(3) 0.035(4) 0.004(3) 0.007(4) -0.065(3)
C26 0.074(4) 0.050(4) 0.054(4) -0.007(3) 0.006(4) -0.038(3)
C27 0.097(6) 0.055(4) 0.043(4) -0.016(3) 0.004(4) -0.029(4)
C28 0.095(5) 0.043(4) 0.037(4) -0.007(3) 0.006(4) -0.035(4)
C29 0.023(3) 0.031(3) 0.041(3) 0.001(3) 0.011(3) -0.013(3)
C30 0.043(4) 0.039(4) 0.043(4) 0.000(3) -0.004(3) -0.014(3)
C31 0.077(4) 0.061(4) 0.071(5) -0.012(4) -0.004(4) -0.047(4)
C32 0.081(5) 0.054(4) 0.063(5) -0.020(4) 0.021(4) -0.031(4)
C33 0.072(5) 0.032(3) 0.065(5) 0.014(3) 0.005(4) -0.025(3)
C34 0.049(4) 0.036(3) 0.024(3) 0.009(3) -0.009(3) -0.016(3)
C35 0.020(3) 0.027(3) 0.023(3) -0.006(2) 0.000(3) -0.002(3)
C36 0.030(3) 0.049(4) 0.021(3) 0.002(3) 0.002(3) -0.012(3)
C37 0.061(4) 0.077(4) 0.022(3) 0.008(3) 0.006(3) -0.038(4)
C38 0.061(4) 0.039(4) 0.034(4) 0.013(3) 0.002(3) -0.020(3)
C39 0.054(4) 0.088(5) 0.053(4) 0.026(4) -0.010(4) -0.035(4)
C40 0.024(3) 0.024(3) 0.022(3) -0.001(2) -0.004(2) -0.009(2)
C41 0.036(3) 0.053(4) 0.044(4) -0.014(3) -0.013(3) -0.015(3)
C42 0.054(4) 0.053(4) 0.046(4) -0.001(3) -0.025(3) -0.018(4)
C43 0.043(3) 0.085(5) 0.055(4) -0.001(4) -0.015(3) -0.043(3)
C44 0.031(3) 0.087(5) 0.035(4) -0.006(3) -0.002(3) -0.030(3)
C45 0.037(3) 0.051(3) 0.035(3) 0.000(3) -0.006(3) -0.029(3)
C46 0.027(3) 0.056(4) 0.026(3) 0.013(3) -0.005(3) -0.023(3)
C47 0.025(3) 0.067(5) 0.046(4) -0.005(3) -0.005(3) -0.011(3)
C48 0.025(3) 0.075(5) 0.059(4) -0.002(4) -0.013(3) -0.015(4)
C49 0.064(4) 0.080(5) 0.082(6) 0.015(4) -0.035(4) -0.038(4)
C50 0.061(4) 0.099(5) 0.120(7) -0.037(5) -0.006(5) -0.054(4)
C51 0.036(3) 0.061(4) 0.071(5) -0.005(4) -0.010(4) -0.027(3)

loop_
_atom_type_symbol
_atom_type_description
_atom_type_scat_dispersion_real
_atom_type_scat_dispersion_imag
_atom_type_scat_source
C C 0.0033 0.0016 'International Tables Vol C Tables 4.2.6.8 and 6.1.1.4'
H H 0.0000 0.0000 'International Tables Vol C Tables 4.2.6.8 and 6.1.1.4'
N N 0.0061 0.0033 'International Tables Vol C Tables 4.2.6.8 and 6.1.1.4'
Ga Ga 0.2307 1.6083 'International Tables Vol C Tables 4.2.6.8 and 6.1.1.4'
I I -0.4742 1.8119 'International Tables Vol C Tables 4.2.6.8 and 6.1.1.4'

loop_
_geom_angle_atom_site_label_1
_geom_angle_atom_site_label_2
_geom_angle_atom_site_label_3
_geom_angle
_geom_angle_site_symmetry_1
_geom_angle_site_symmetry_3
_geom_angle_publ_flag
N1 Ga1 N2 66.3(2) . . ?
N1 Ga1 C1 31.8(2) . . ?
N2 Ga1 C1 34.7(2) . . ?
N1 Ga1 Ga2 124.7(2) . . ?
N2 Ga1 Ga2 125.7(2) . . ?
C1 Ga1 Ga2 131.1(2) . . ?
N1 Ga1 I1 107.8(2) . . ?
N2 Ga1 I1 108.0(2) . . ?
C1 Ga1 I1 113.9(2) . . ?
Ga2 Ga1 I1 114.89(4) . . ?
N4 Ga2 N3 64.4(2) . . ?
N4 Ga2 Ga3 113.67(15) . . ?
N3 Ga2 Ga3 113.72(14) . . ?
N4 Ga2 Ga1 112.37(14) . . ?
N3 Ga2 Ga1 112.77(15) . . ?
Ga3 Ga2 Ga1 124.66(4) . . ?
N4 Ga2 C18 31.8(2) . . ?
N3 Ga2 C18 32.6(2) . . ?
Ga3 Ga2 C18 117.98(14) . . ?
Ga1 Ga2 C18 117.35(14) . . ?
N6 Ga3 N5 66.58(18) . . ?
N6 Ga3 Ga2 125.52(15) . . ?
N5 Ga3 Ga2 125.22(13) . . ?
N6 Ga3 C35 33.41(18) . . ?
N5 Ga3 C35 33.24(19) . . ?
Ga2 Ga3 C35 132.22(14) . . ?
N6 Ga3 I2 107.66(14) . . ?
N5 Ga3 I2 108.58(15) . . ?
Ga2 Ga3 I2 114.33(4) . . ?
C35 Ga3 I2 113.45(14) . . ?
C1 N1 C6 131.7(6) . . ?
C1 N1 Ga1 93.9(4) . . ?
C6 N1 Ga1 134.0(4) . . ?
C1 N2 C12A 136.9(6) . . ?
C1 N2 C12B 129.4(7) . . ?
C12A N2 C12B 17.4(8) . . ?
C1 N2 Ga1 90.6(4) . . ?
C12A N2 Ga1 132.0(6) . . ?
C12B N2 Ga1 137.9(6) . . ?
C18 N3 C23 131.1(5) . . ?
C18 N3 Ga2 95.3(4) . . ?
C23 N3 Ga2 133.6(4) . . ?
C18 N4 C29 133.3(5) . . ?
C18 N4 Ga2 96.5(4) . . ?
C29 N4 Ga2 130.0(3) . . ?
C35 N5 C40 131.4(4) . . ?
C35 N5 Ga3 92.8(3) . . ?
C40 N5 Ga3 135.6(4) . . ?
C35 N6 C46 133.6(5) . . ?
C35 N6 Ga3 92.9(3) . . ?
C46 N6 Ga3 132.5(3) . . ?
N1 C1 N2 108.7(6) . . ?
N1 C1 C2 124.6(6) . . ?
N2 C1 C2 126.7(6) . . ?
N1 C1 Ga1 54.3(3) . . ?
N2 C1 Ga1 54.7(3) . . ?
C2 C1 Ga1 175.1(8) . . ?
C4 C2 C3 109.2(10) . . ?
C4 C2 C1 108.6(8) . . ?
C3 C2 C1 114.9(7) . . ?
C4 C2 C5 111.5(7) . . ?
C3 C2 C5 104.7(9) . . ?
C1 C2 C5 107.8(9) . . ?
N1 C6 C7 112.3(6) . . ?
N1 C6 C11 108.3(7) . . ?
C7 C6 C11 110.9(7) . . ?
C8 C7 C6 109.0(7) . . ?
C9 C8 C7 114.4(9) . . ?
C8 C9 C10 109.5(7) . . ?
C11 C10 C9 111.5(7) . . ?
C10 C11 C6 109.6(8) . . ?
N2 C12A C17A 116.9(10) . . ?
N2 C12A C13A 98.8(9) . . ?
C17A C12A C13A 110.3(11) . . ?
C14A C13A C12A 109.4(12) . . ?
C15A C14A C13A 110.6(14) . . ?
C14A C15A C16A 117.7(13) . . ?
C17A C16A C15A 97.6(10) . . ?
C12A C17A C16A 116.0(11) . . ?
N2 C12B C13B 107.1(9) . . ?
N2 C12B C17B 98.3(10) . . ?
C13B C12B C17B 109.8(11) . . ?
C14B C13B C12B 112.5(11) . . ?
C15B C14B C13B 120.8(15) . . ?
C14B C15B C16B 121.5(14) . . ?
C17B C16B C15B 108.7(12) . . ?
C16B C17B C12B 113.0(12) . . ?
N4 C18 N3 103.8(5) . . ?
N4 C18 C19 130.7(6) . . ?
N3 C18 C19 125.4(5) . . ?
N4 C18 Ga2 51.7(3) . . ?
N3 C18 Ga2 52.1(3) . . ?
C19 C18 Ga2 177.0(4) . . ?
C21 C19 C18 115.8(6) . . ?
C21 C19 C20 108.8(7) . . ?
C18 C19 C20 111.5(5) . . ?
C21 C19 C22 104.0(6) . . ?
C18 C19 C22 110.7(6) . . ?
C20 C19 C22 105.4(6) . . ?
N3 C23 C28 111.6(5) . . ?
N3 C23 C24 108.0(5) . . ?
C28 C23 C24 107.3(5) . . ?
C25 C24 C23 112.8(5) . . ?
C26 C25 C24 111.8(5) . . ?
C25 C26 C27 111.2(6) . . ?
C26 C27 C28 110.3(6) . . ?
C23 C28 C27 111.6(5) . . ?
C34 C29 N4 109.6(5) . . ?
C34 C29 C30 110.3(5) . . ?
N4 C29 C30 112.1(5) . . ?
C31 C30 C29 111.4(5) . . ?
C32 C31 C30 111.1(6) . . ?
C31 C32 C33 111.4(6) . . ?
C34 C33 C32 110.8(6) . . ?
C29 C34 C33 114.0(6) . . ?
N5 C35 N6 107.5(4) . . ?
N5 C35 C36 124.6(5) . . ?
N6 C35 C36 127.8(5) . . ?
N5 C35 Ga3 53.9(3) . . ?
N6 C35 Ga3 53.7(3) . . ?
C36 C35 Ga3 173.9(4) . . ?
C35 C36 C39 117.3(5) . . ?
C35 C36 C38 107.6(4) . . ?
C39 C36 C38 107.7(6) . . ?
C35 C36 C37 109.1(5) . . ?
C39 C36 C37 105.7(5) . . ?
C38 C36 C37 109.3(5) . . ?
N5 C40 C45 108.4(4) . . ?
N5 C40 C41 111.2(4) . . ?
C45 C40 C41 110.2(5) . . ?
C40 C41 C42 111.5(5) . . ?
C43 C42 C41 112.0(5) . . ?
C42 C43 C44 111.7(6) . . ?
C43 C44 C45 110.4(5) . . ?
C40 C45 C44 110.9(5) . . ?
N6 C46 C51 110.9(5) . . ?
N6 C46 C47 108.1(5) . . ?
C51 C46 C47 111.2(5) . . ?
C46 C47 C48 110.7(6) . . ?
C49 C48 C47 112.0(6) . . ?
C48 C49 C50 112.8(7) . . ?
C49 C50 C51 112.5(7) . . ?
C46 C51 C50 111.2(6) . . ?
C54 C53 C52 125(3) . . ?
C53 C54 C54 168(4) . 2_764 ?
C57 C56 C55 138.8(15) . . ?
C57 C57 C56 159(2) 2_765 . ?

loop_
_geom_bond_atom_site_label_1
_geom_bond_atom_site_label_2
_geom_bond_distance
_geom_bond_site_symmetry_2
_geom_bond_publ_flag
I1 Ga1 2.5915(12) . ?
I2 Ga3 2.5808(11) . ?
Ga1 N1 1.972(5) . ?
Ga1 N2 1.977(5) . ?
Ga1 C1 2.423(7) . ?
Ga1 Ga2 2.4303(12) . ?
Ga2 N4 1.954(5) . ?
Ga2 N3 1.959(5) . ?
Ga2 Ga3 2.4236(11) . ?
Ga2 C18 2.473(6) . ?
Ga3 N6 1.971(4) . ?
Ga3 N5 1.977(4) . ?
Ga3 C35 2.442(5) . ?
N1 C1 1.279(8) . ?
N1 C6 1.465(8) . ?
N2 C1 1.380(8) . ?
N2 C12A 1.435(11) . ?
N2 C12B 1.460(14) . ?
N3 C18 1.339(8) . ?
N3 C23 1.458(8) . ?
N4 C18 1.311(7) . ?
N4 C29 1.489(8) . ?
N5 C35 1.340(7) . ?
N5 C40 1.447(7) . ?
N6 C35 1.346(7) . ?
N6 C46 1.462(7) . ?
C1 C2 1.541(10) . ?
C2 C4 1.525(16) . ?
C2 C3 1.527(12) . ?
C2 C5 1.551(14) . ?
C6 C7 1.508(12) . ?
C6 C11 1.550(12) . ?
C7 C8 1.507(10) . ?
C8 C9 1.478(14) . ?
C9 C10 1.539(14) . ?
C10 C11 1.484(10) . ?
C12A C17A 1.492(18) . ?
C12A C13A 1.55(2) . ?
C13A C14A 1.54(2) . ?
C14A C15A 1.41(2) . ?
C15A C16A 1.79(2) . ?
C16A C17A 1.592(18) . ?
C12B C13B 1.486(17) . ?
C12B C17B 1.549(19) . ?
C13B C14B 1.481(18) . ?
C14B C15B 1.30(2) . ?
C15B C16B 1.57(2) . ?
C16B C17B 1.498(18) . ?
C18 C19 1.507(8) . ?
C19 C21 1.496(10) . ?
C19 C20 1.516(9) . ?
C19 C22 1.568(10) . ?
C23 C28 1.521(9) . ?
C23 C24 1.529(8) . ?
C24 C25 1.495(8) . ?
C25 C26 1.484(10) . ?
C26 C27 1.498(9) . ?
C27 C28 1.538(10) . ?
C29 C34 1.474(7) . ?
C29 C30 1.515(9) . ?
C30 C31 1.510(9) . ?
C31 C32 1.481(9) . ?
C32 C33 1.541(11) . ?
C33 C34 1.485(9) . ?
C35 C36 1.508(8) . ?
C36 C39 1.508(9) . ?
C36 C38 1.531(8) . ?
C36 C37 1.543(9) . ?
C40 C45 1.505(7) . ?
C40 C41 1.525(8) . ?
C41 C42 1.526(9) . ?
C42 C43 1.477(9) . ?
C43 C44 1.507(10) . ?
C44 C45 1.552(8) . ?
C46 C51 1.474(9) . ?
C46 C47 1.521(8) . ?
C47 C48 1.533(9) . ?
C48 C49 1.463(11) . ?
C49 C50 1.464(10) . ?
C50 C51 1.573(10) . ?
C52 C53 1.71(2) . ?
C53 C54 1.26(4) . ?
C54 C54 1.54(7) 2_764 ?
C55 C56 1.57(2) . ?
C56 C57 1.49(2) . ?
C57 C57 1.43(3) 2_765 ?
